data_1568350
loop_
_publ_author_name
'Tendera, Lukas'
'Fantuzzi, Felipe'
'Marder, Todd B.'
'Radius, Udo'

_publ_section_title
;
 Nickel boryl complexes and nickel-catalyzed alkyne borylation.
;
_journal_issue 8
_journal_name_full 'Chemical science'
_journal_page_first 2215
_journal_page_last 2228
_journal_paper_doi 10.1039/d2sc04690c
_journal_volume 14
_journal_year 2023
_chemical_formula_moiety 'C38 H54 B2 N4 Ni O4'
_chemical_formula_sum 'C38 H54 B2 N4 Ni O4'
_chemical_formula_weight 711.18
_space_group_crystal_system monoclinic
_space_group_IT_number 14
_space_group_name_Hall '-P 2ybc'
_space_group_name_H-M_alt 'P 1 21/c 1'
_atom_sites_solution_hydrogens geom
_audit_creation_method SHELXL-2018/3
_audit_update_record
;
2022-08-20 deposited with the CCDC.	2023-01-27 downloaded from the CCDC.
;
_cell_angle_alpha 90
_cell_angle_beta 97.9660(10)
_cell_angle_gamma 90
_cell_formula_units_Z 4
_cell_length_a 12.33620(10)
_cell_length_b 17.5427(2)
_cell_length_c 17.1923(2)
_cell_measurement_reflns_used 22614
_cell_measurement_temperature 99.9(4)
_cell_measurement_theta_max 77.2160
_cell_measurement_theta_min 3.6310
_cell_volume 3684.69(7)
_computing_cell_refinement 'CrysAlisPro 1.171.40.45a (Rigaku OD, 2019)'
_computing_data_collection 'CrysAlisPro 1.171.40.45a (Rigaku OD, 2019)'
_computing_data_reduction 'CrysAlisPro 1.171.40.45a (Rigaku OD, 2019)'
_computing_molecular_graphics 'SHELXL-2018/3 (Sheldrick, 2018)'
_computing_publication_material 'SHELXL-2018/3 (Sheldrick, 2018)'
_computing_structure_refinement 'SHELXL-2018/3 (Sheldrick, 2018)'
_computing_structure_solution 'SHELXT 2014/5 (Sheldrick, 2014)'
_diffrn_ambient_temperature 99.9(4)
_diffrn_detector 'Hybrid Pixel Array Detector'
_diffrn_detector_type HyPix
_diffrn_measured_fraction_theta_full 1.000
_diffrn_measured_fraction_theta_max 1.000
_diffrn_measurement_device 'four-circle diffractometer'
_diffrn_measurement_device_type 'XtaLAB Synergy, Dualflex, HyPix'
_diffrn_measurement_method '\w scans'
_diffrn_radiation_monochromator mirror
_diffrn_radiation_probe x-ray
_diffrn_radiation_type 'Cu K\a'
_diffrn_radiation_wavelength 1.54184
_diffrn_reflns_av_R_equivalents 0.0371
_diffrn_reflns_av_unetI/netI 0.0263
_diffrn_reflns_Laue_measured_fraction_full 1.000
_diffrn_reflns_Laue_measured_fraction_max 1.000
_diffrn_reflns_limit_h_max 15
_diffrn_reflns_limit_h_min -15
_diffrn_reflns_limit_k_max 13
_diffrn_reflns_limit_k_min -21
_diffrn_reflns_limit_l_max 21
_diffrn_reflns_limit_l_min -21
_diffrn_reflns_number 39700
_diffrn_reflns_point_group_measured_fraction_full 1.000
_diffrn_reflns_point_group_measured_fraction_max 1.000
_diffrn_reflns_theta_full 67.684
_diffrn_reflns_theta_max 74.488
_diffrn_reflns_theta_min 3.618
_diffrn_source 'micro-focus sealed X-ray tube'
_diffrn_source_type 'PhotonJet (Cu) X-ray Source'
_exptl_absorpt_coefficient_mu 1.108
_exptl_absorpt_correction_T_max 1.000
_exptl_absorpt_correction_T_min 0.648
_exptl_absorpt_correction_type gaussian
_exptl_absorpt_process_details
;
CrysAlisPro 1.171.40.49a (Rigaku Oxford Diffraction, 2019)
Numerical absorption correction based on gaussian integration over
			a multifaceted crystal model
Empirical absorption correction using spherical harmonics,
 implemented in SCALE3 ABSPACK scaling algorithm.
;
_exptl_crystal_colour orange
_exptl_crystal_density_diffrn 1.282
_exptl_crystal_description block
_exptl_crystal_F_000 1520
_exptl_crystal_size_max 0.211
_exptl_crystal_size_mid 0.099
_exptl_crystal_size_min 0.086
_refine_diff_density_max 0.301
_refine_diff_density_min -0.256
_refine_diff_density_rms 0.046
_refine_ls_extinction_method none
_refine_ls_goodness_of_fit_ref 1.046
_refine_ls_hydrogen_treatment constr
_refine_ls_matrix_type full
_refine_ls_number_parameters 456
_refine_ls_number_reflns 7534
_refine_ls_number_restraints 0
_refine_ls_restrained_S_all 1.046
_refine_ls_R_factor_all 0.0399
_refine_ls_R_factor_gt 0.0362
_refine_ls_shift/su_max 0.002
_refine_ls_shift/su_mean 0.000
_refine_ls_structure_factor_coef Fsqd
_refine_ls_weighting_details 'w=1/[\s^2^(Fo^2^)+(0.0518P)^2^+1.5530P] where P=(Fo^2^+2Fc^2^)/3'
_refine_ls_weighting_scheme calc
_refine_ls_wR_factor_gt 0.0977
_refine_ls_wR_factor_ref 0.1003
_reflns_Friedel_coverage 0.000
_reflns_number_gt 6805
_reflns_number_total 7534
_reflns_threshold_expression 'I > 2\s(I)'
_cod_data_source_file d2sc04690c2.cif
_cod_data_source_block compound_15a
_cod_depositor_comments 'Adding full bibliography for 1568336--1568351.cif.'
_cod_original_sg_symbol_H-M 'P 21/c'
_cod_database_code 1568350
_shelx_shelxl_version_number 2018/3
_shelx_space_group_comment
;
The symmetry employed for this shelxl refinement is uniquely defined
by the following loop, which should always be used as a source of
symmetry information in preference to the above space-group names.
They are only intended as comments.
;

loop_
_space_group_symop_operation_xyz
'x, y, z'
'-x, y+1/2, -z+1/2'
'-x, -y, -z'
'x, -y-1/2, z-1/2'

loop_
_atom_site_label
_atom_site_type_symbol
_atom_site_fract_x
_atom_site_fract_y
_atom_site_fract_z
_atom_site_U_iso_or_equiv
_atom_site_adp_type
_atom_site_occupancy
_atom_site_site_symmetry_order
_atom_site_calc_flag
_atom_site_refinement_flags_posn
_atom_site_refinement_flags_adp
_atom_site_refinement_flags_occupancy
_atom_site_disorder_assembly
_atom_site_disorder_group
Ni1 Ni 0.80109(2) 0.47349(2) 0.77799(2) 0.02095(8) Uani 1 1 d . . . . .
C1 C 0.83347(12) 0.36548(8) 0.81658(9) 0.0259(3) Uani 1 1 d . . . . .
N1 N 0.86092(10) 0.53904(7) 0.62772(7) 0.0247(2) Uani 1 1 d . . . . .
O1 O 0.84581(9) 0.30835(6) 0.67995(6) 0.0290(2) Uani 1 1 d . . . . .
B1 B 0.78437(14) 0.34554(9) 0.73382(10) 0.0257(3) Uani 1 1 d . . . . .
O2 O 0.67442(8) 0.35522(6) 0.69587(6) 0.0255(2) Uani 1 1 d . . . . .
C2 C 0.77470(13) 0.40807(8) 0.86994(8) 0.0266(3) Uani 1 1 d . . . . .
N2 N 1.00102(10) 0.52540(7) 0.71571(7) 0.0253(3) Uani 1 1 d . . . . .
B2 B 0.65811(15) 0.39134(10) 0.88283(10) 0.0291(3) Uani 1 1 d . . . . .
O3 O 0.58047(9) 0.34229(6) 0.84101(6) 0.0308(2) Uani 1 1 d . . . . .
C3 C 0.94528(13) 0.33135(9) 0.84647(10) 0.0329(3) Uani 1 1 d . . . . .
H3A H 0.935791 0.285449 0.875170 0.049 Uiso 1 1 calc R U . . .
H3B H 0.987297 0.367297 0.880328 0.049 Uiso 1 1 calc R U . . .
H3C H 0.983086 0.319830 0.802709 0.049 Uiso 1 1 calc R U . . .
N3 N 0.75174(10) 0.63268(7) 0.81784(7) 0.0239(2) Uani 1 1 d . . . . .
O4 O 0.61457(10) 0.42143(7) 0.94793(7) 0.0364(3) Uani 1 1 d . . . . .
C4 C 0.84244(14) 0.44141(10) 0.94434(9) 0.0342(3) Uani 1 1 d . . . . .
H4A H 0.859677 0.401654 0.982418 0.051 Uiso 1 1 calc R U . . .
H4B H 0.800822 0.480377 0.965937 0.051 Uiso 1 1 calc R U . . .
H4C H 0.908973 0.462941 0.930957 0.051 Uiso 1 1 calc R U . . .
N4 N 0.60259(10) 0.57490(7) 0.77180(7) 0.0244(2) Uani 1 1 d . . . . .
C9 C 0.71254(14) 0.27541(9) 0.47710(10) 0.0333(3) Uani 1 1 d . . . . .
H9 H 0.724483 0.257379 0.428128 0.040 Uiso 1 1 calc R U . . .
C8 C 0.61001(13) 0.30277(9) 0.48710(10) 0.0322(3) Uani 1 1 d . . . . .
H8 H 0.554277 0.302381 0.444714 0.039 Uiso 1 1 calc R U . . .
C7 C 0.58844(12) 0.33096(9) 0.55952(9) 0.0292(3) Uani 1 1 d . . . . .
H7 H 0.519628 0.349230 0.566367 0.035 Uiso 1 1 calc R U . . .
C6 C 0.67383(12) 0.33036(8) 0.62008(9) 0.0251(3) Uani 1 1 d . . . . .
C5 C 0.77694(12) 0.30261(8) 0.61055(9) 0.0270(3) Uani 1 1 d . . . . .
C10 C 0.79818(13) 0.27447(9) 0.53934(10) 0.0320(3) Uani 1 1 d . . . . .
H10 H 0.866866 0.255607 0.533014 0.038 Uiso 1 1 calc R U . . .
C12 C 0.51283(15) 0.38958(10) 0.94627(10) 0.0355(4) Uani 1 1 d . . . . .
C11 C 0.49151(14) 0.34200(9) 0.88173(10) 0.0319(3) Uani 1 1 d . . . . .
C13 C 0.43717(18) 0.40120(12) 0.99653(12) 0.0468(4) Uani 1 1 d . . . . .
H13 H 0.451801 0.432922 1.040069 0.056 Uiso 1 1 calc R U . . .
C14 C 0.33816(17) 0.36361(12) 0.97951(13) 0.0487(5) Uani 1 1 d . . . . .
H14 H 0.284776 0.370756 1.012068 0.058 Uiso 1 1 calc R U . . .
C15 C 0.31657(15) 0.31606(10) 0.91589(12) 0.0424(4) Uani 1 1 d . . . . .
H15 H 0.249216 0.291488 0.906566 0.051 Uiso 1 1 calc R U . . .
C16 C 0.39400(14) 0.30370(10) 0.86455(11) 0.0372(4) Uani 1 1 d . . . . .
H16 H 0.380063 0.271437 0.821393 0.045 Uiso 1 1 calc R U . . .
C17 C 0.89112(11) 0.50985(8) 0.70118(8) 0.0227(3) Uani 1 1 d . . . . .
C18 C 0.94942(13) 0.57258(9) 0.59756(9) 0.0300(3) Uani 1 1 d . . . . .
C19 C 1.03739(13) 0.56426(9) 0.65335(9) 0.0300(3) Uani 1 1 d . . . . .
C20 C 0.74626(12) 0.53688(9) 0.59079(9) 0.0280(3) Uani 1 1 d . . . . .
H20 H 0.705927 0.507383 0.625788 0.034 Uiso 1 1 calc R U . . .
C21 C 0.69687(15) 0.61682(10) 0.58557(11) 0.0386(4) Uani 1 1 d . . . . .
H21A H 0.620720 0.613815 0.564573 0.058 Uiso 1 1 calc R U . . .
H21B H 0.734461 0.647810 0.551834 0.058 Uiso 1 1 calc R U . . .
H21C H 0.704370 0.639112 0.637038 0.058 Uiso 1 1 calc R U . . .
C22 C 0.73215(16) 0.49565(11) 0.51227(10) 0.0391(4) Uani 1 1 d . . . . .
H22A H 0.655968 0.485054 0.496301 0.059 Uiso 1 1 calc R U . . .
H22B H 0.772406 0.448672 0.517370 0.059 Uiso 1 1 calc R U . . .
H22C H 0.759151 0.527200 0.473564 0.059 Uiso 1 1 calc R U . . .
C23 C 0.94506(16) 0.60819(13) 0.51795(11) 0.0478(5) Uani 1 1 d . . . . .
H23A H 1.013777 0.632409 0.513715 0.072 Uiso 1 1 calc R U . . .
H23B H 0.887561 0.645462 0.510788 0.072 Uiso 1 1 calc R U . . .
H23C H 0.931037 0.569500 0.478337 0.072 Uiso 1 1 calc R U . . .
C24 C 1.15025(14) 0.59602(11) 0.65399(11) 0.0403(4) Uani 1 1 d . . . . .
H24A H 1.157522 0.615974 0.602982 0.060 Uiso 1 1 calc R U . . .
H24B H 1.203200 0.556335 0.667171 0.060 Uiso 1 1 calc R U . . .
H24C H 1.162336 0.636089 0.692239 0.060 Uiso 1 1 calc R U . . .
C25 C 1.07106(12) 0.48961(10) 0.78230(9) 0.0326(3) Uani 1 1 d . . . . .
H25 H 1.021749 0.465465 0.815003 0.039 Uiso 1 1 calc R U . . .
C26 C 1.13774(14) 0.42565(11) 0.75190(12) 0.0411(4) Uani 1 1 d . . . . .
H26A H 1.175500 0.397779 0.795521 0.062 Uiso 1 1 calc R U . . .
H26B H 1.190029 0.447037 0.721588 0.062 Uiso 1 1 calc R U . . .
H26C H 1.089654 0.391902 0.719477 0.062 Uiso 1 1 calc R U . . .
C28 C 1.14108(14) 0.54572(13) 0.83480(11) 0.0433(4) Uani 1 1 d . . . . .
H28A H 1.177244 0.519496 0.880126 0.065 Uiso 1 1 calc R U . . .
H28B H 1.095393 0.585233 0.851199 0.065 Uiso 1 1 calc R U . . .
H28C H 1.194790 0.567852 0.806210 0.065 Uiso 1 1 calc R U . . .
C29 C 0.71316(11) 0.56372(8) 0.78983(8) 0.0220(3) Uani 1 1 d . . . . .
C30 C 0.66739(13) 0.68609(9) 0.81669(9) 0.0288(3) Uani 1 1 d . . . . .
C31 C 0.57364(13) 0.64982(9) 0.78771(9) 0.0293(3) Uani 1 1 d . . . . .
C32 C 0.87071(12) 0.64600(9) 0.83732(9) 0.0283(3) Uani 1 1 d . . . . .
H32 H 0.905982 0.596480 0.832593 0.034 Uiso 1 1 calc R U . . .
C33 C 0.91229(15) 0.69798(10) 0.77710(11) 0.0385(4) Uani 1 1 d . . . . .
H33A H 0.990488 0.702165 0.788317 0.058 Uiso 1 1 calc R U . . .
H33B H 0.880014 0.747575 0.779475 0.058 Uiso 1 1 calc R U . . .
H33C H 0.892611 0.677013 0.725496 0.058 Uiso 1 1 calc R U . . .
C34 C 0.90480(14) 0.67219(12) 0.92140(11) 0.0411(4) Uani 1 1 d . . . . .
H34A H 0.983194 0.674815 0.931971 0.062 Uiso 1 1 calc R U . . .
H34B H 0.878332 0.636643 0.956824 0.062 Uiso 1 1 calc R U . . .
H34C H 0.874426 0.721674 0.928527 0.062 Uiso 1 1 calc R U . . .
C35 C 0.68039(15) 0.76588(9) 0.84796(11) 0.0387(4) Uani 1 1 d . . . . .
H35A H 0.615131 0.794478 0.830696 0.058 Uiso 1 1 calc R U . . .
H35B H 0.741652 0.789676 0.828884 0.058 Uiso 1 1 calc R U . . .
H35C H 0.692708 0.764564 0.904319 0.058 Uiso 1 1 calc R U . . .
C36 C 0.45944(14) 0.68141(10) 0.77606(12) 0.0401(4) Uani 1 1 d . . . . .
H36A H 0.462444 0.736084 0.775487 0.060 Uiso 1 1 calc R U . . .
H36B H 0.421592 0.664863 0.818230 0.060 Uiso 1 1 calc R U . . .
H36C H 0.421256 0.663473 0.727023 0.060 Uiso 1 1 calc R U . . .
C37 C 0.52720(12) 0.51203(9) 0.74361(9) 0.0286(3) Uani 1 1 d . . . . .
H37 H 0.569792 0.464711 0.749239 0.034 Uiso 1 1 calc R U . . .
C38 C 0.43521(13) 0.50381(10) 0.79390(11) 0.0361(4) Uani 1 1 d . . . . .
H38A H 0.400116 0.455279 0.783788 0.054 Uiso 1 1 calc R U . . .
H38B H 0.382640 0.543805 0.781137 0.054 Uiso 1 1 calc R U . . .
H38C H 0.464999 0.507172 0.848421 0.054 Uiso 1 1 calc R U . . .
C39 C 0.47884(13) 0.51881(10) 0.65753(10) 0.0359(4) Uani 1 1 d . . . . .
H39A H 0.429495 0.477161 0.643561 0.054 Uiso 1 1 calc R U . . .
H39B H 0.536683 0.517437 0.625516 0.054 Uiso 1 1 calc R U . . .
H39C H 0.439836 0.566118 0.649214 0.054 Uiso 1 1 calc R U . . .

loop_
_atom_site_aniso_label
_atom_site_aniso_U_11
_atom_site_aniso_U_22
_atom_site_aniso_U_33
_atom_site_aniso_U_23
_atom_site_aniso_U_13
_atom_site_aniso_U_12
Ni1 0.01935(13) 0.02277(13) 0.02064(13) 0.00066(9) 0.00245(9) 0.00086(8)
C1 0.0272(7) 0.0240(7) 0.0260(7) 0.0033(5) 0.0024(6) 0.0024(5)
N1 0.0237(6) 0.0289(6) 0.0216(6) 0.0017(5) 0.0032(5) 0.0004(5)
O1 0.0268(5) 0.0319(5) 0.0276(5) -0.0030(4) 0.0013(4) 0.0066(4)
B1 0.0265(8) 0.0221(7) 0.0285(8) 0.0017(6) 0.0040(6) 0.0018(6)
O2 0.0241(5) 0.0280(5) 0.0248(5) -0.0027(4) 0.0047(4) -0.0011(4)
C2 0.0311(7) 0.0264(7) 0.0222(7) 0.0029(5) 0.0030(6) 0.0001(6)
N2 0.0196(6) 0.0328(6) 0.0238(6) -0.0005(5) 0.0042(5) -0.0002(5)
B2 0.0357(9) 0.0266(8) 0.0255(8) 0.0032(6) 0.0061(7) 0.0017(7)
O3 0.0311(5) 0.0324(5) 0.0301(5) 0.0008(4) 0.0086(4) -0.0011(4)
C3 0.0325(8) 0.0326(8) 0.0324(8) 0.0038(6) 0.0000(6) 0.0069(6)
N3 0.0225(6) 0.0246(6) 0.0249(6) -0.0025(5) 0.0046(5) -0.0021(5)
O4 0.0408(6) 0.0377(6) 0.0328(6) -0.0024(5) 0.0129(5) -0.0034(5)
C4 0.0400(9) 0.0374(8) 0.0243(7) 0.0003(6) 0.0011(6) 0.0022(7)
N4 0.0197(6) 0.0248(6) 0.0284(6) -0.0008(5) 0.0023(5) 0.0012(4)
C9 0.0406(9) 0.0305(8) 0.0289(8) -0.0064(6) 0.0057(7) -0.0021(6)
C8 0.0333(8) 0.0312(8) 0.0302(8) -0.0039(6) -0.0018(6) -0.0057(6)
C7 0.0242(7) 0.0298(7) 0.0333(8) -0.0019(6) 0.0032(6) -0.0034(6)
C6 0.0267(7) 0.0232(6) 0.0260(7) -0.0026(5) 0.0053(6) -0.0030(5)
C5 0.0273(7) 0.0249(7) 0.0282(7) -0.0006(6) 0.0023(6) 0.0009(5)
C10 0.0322(8) 0.0309(8) 0.0338(8) -0.0035(6) 0.0077(6) 0.0050(6)
C12 0.0403(9) 0.0337(8) 0.0345(8) 0.0028(7) 0.0117(7) 0.0001(7)
C11 0.0347(8) 0.0307(8) 0.0320(8) 0.0069(6) 0.0104(6) 0.0032(6)
C13 0.0576(12) 0.0467(10) 0.0410(10) -0.0040(8) 0.0240(9) -0.0012(9)
C14 0.0498(11) 0.0484(10) 0.0538(11) 0.0063(9) 0.0280(9) 0.0028(9)
C15 0.0358(9) 0.0398(9) 0.0540(11) 0.0134(8) 0.0152(8) 0.0006(7)
C16 0.0361(9) 0.0350(8) 0.0411(9) 0.0063(7) 0.0075(7) 0.0000(7)
C17 0.0214(6) 0.0245(6) 0.0218(6) -0.0015(5) 0.0019(5) 0.0017(5)
C18 0.0305(8) 0.0336(8) 0.0276(7) 0.0014(6) 0.0096(6) -0.0007(6)
C19 0.0266(7) 0.0353(8) 0.0296(8) -0.0002(6) 0.0092(6) -0.0011(6)
C20 0.0250(7) 0.0313(7) 0.0266(7) 0.0039(6) -0.0010(6) 0.0003(6)
C21 0.0363(9) 0.0386(9) 0.0397(9) 0.0082(7) 0.0008(7) 0.0087(7)
C22 0.0471(10) 0.0422(9) 0.0259(8) 0.0008(7) -0.0023(7) -0.0085(8)
C23 0.0440(10) 0.0632(12) 0.0379(10) 0.0195(9) 0.0113(8) -0.0027(9)
C24 0.0294(8) 0.0521(10) 0.0416(9) 0.0009(8) 0.0132(7) -0.0075(7)
C25 0.0209(7) 0.0483(9) 0.0281(8) 0.0048(7) 0.0014(6) 0.0030(6)
C26 0.0273(8) 0.0482(10) 0.0474(10) 0.0069(8) 0.0032(7) 0.0089(7)
C28 0.0242(8) 0.0720(13) 0.0329(9) -0.0082(8) 0.0018(7) 0.0000(8)
C29 0.0196(6) 0.0254(6) 0.0210(6) 0.0003(5) 0.0035(5) -0.0013(5)
C30 0.0305(8) 0.0265(7) 0.0304(8) -0.0014(6) 0.0082(6) 0.0020(6)
C31 0.0276(7) 0.0274(7) 0.0337(8) -0.0002(6) 0.0072(6) 0.0042(6)
C32 0.0234(7) 0.0323(7) 0.0297(8) -0.0051(6) 0.0051(6) -0.0055(6)
C33 0.0380(9) 0.0331(8) 0.0481(10) -0.0030(7) 0.0191(8) -0.0084(7)
C34 0.0319(8) 0.0542(11) 0.0363(9) -0.0149(8) 0.0016(7) -0.0080(8)
C35 0.0442(10) 0.0284(8) 0.0448(10) -0.0057(7) 0.0109(8) 0.0014(7)
C36 0.0313(8) 0.0352(9) 0.0543(11) -0.0018(8) 0.0083(7) 0.0102(7)
C37 0.0204(7) 0.0291(7) 0.0352(8) -0.0019(6) -0.0005(6) -0.0017(6)
C38 0.0245(7) 0.0394(9) 0.0440(9) 0.0063(7) 0.0028(7) -0.0043(6)
C39 0.0261(8) 0.0429(9) 0.0365(9) -0.0049(7) -0.0031(6) 0.0007(6)

loop_
_atom_type_symbol
_atom_type_description
_atom_type_scat_dispersion_real
_atom_type_scat_dispersion_imag
_atom_type_scat_source
C C 0.0181 0.0091 'International Tables Vol C Tables 4.2.6.8 and 6.1.1.4'
H H 0.0000 0.0000 'International Tables Vol C Tables 4.2.6.8 and 6.1.1.4'
B B 0.0090 0.0039 'International Tables Vol C Tables 4.2.6.8 and 6.1.1.4'
N N 0.0311 0.0180 'International Tables Vol C Tables 4.2.6.8 and 6.1.1.4'
O O 0.0492 0.0322 'International Tables Vol C Tables 4.2.6.8 and 6.1.1.4'
Ni Ni -3.0029 0.5091 'International Tables Vol C Tables 4.2.6.8 and 6.1.1.4'

loop_
_geom_angle_atom_site_label_1
_geom_angle_atom_site_label_2
_geom_angle_atom_site_label_3
_geom_angle
_geom_angle_site_symmetry_1
_geom_angle_site_symmetry_3
_geom_angle_publ_flag
C29 Ni1 C17 100.55(6) . . ?
C29 Ni1 C2 103.18(6) . . ?
C17 Ni1 C2 152.57(6) . . ?
C29 Ni1 C1 144.39(6) . . ?
C17 Ni1 C1 115.01(6) . . ?
C2 Ni1 C1 42.09(6) . . ?
C29 Ni1 B1 141.20(6) . . ?
C17 Ni1 B1 97.21(6) . . ?
C2 Ni1 B1 72.29(6) . . ?
C1 Ni1 B1 39.15(6) . . ?
C2 C1 B1 123.01(13) . . ?
C2 C1 C3 119.74(13) . . ?
B1 C1 C3 116.92(13) . . ?
C2 C1 Ni1 68.49(8) . . ?
B1 C1 Ni1 82.71(9) . . ?
C3 C1 Ni1 127.18(11) . . ?
C17 N1 C18 111.90(12) . . ?
C17 N1 C20 120.87(12) . . ?
C18 N1 C20 127.15(12) . . ?
C5 O1 B1 106.07(11) . . ?
O2 B1 O1 108.18(12) . . ?
O2 B1 C1 129.33(14) . . ?
O1 B1 C1 122.43(14) . . ?
O2 B1 Ni1 93.93(9) . . ?
O1 B1 Ni1 127.46(11) . . ?
C1 B1 Ni1 58.14(8) . . ?
C6 O2 B1 105.96(11) . . ?
C1 C2 B2 124.06(14) . . ?
C1 C2 C4 117.27(13) . . ?
B2 C2 C4 111.63(13) . . ?
C1 C2 Ni1 69.42(8) . . ?
B2 C2 Ni1 119.02(11) . . ?
C4 C2 Ni1 107.85(10) . . ?
C17 N2 C19 111.84(12) . . ?
C17 N2 C25 120.96(12) . . ?
C19 N2 C25 125.99(12) . . ?
O3 B2 O4 109.10(14) . . ?
O3 B2 C2 129.52(14) . . ?
O4 B2 C2 121.19(15) . . ?
C11 O3 B2 105.98(12) . . ?
C1 C3 H3A 109.5 . . ?
C1 C3 H3B 109.5 . . ?
H3A C3 H3B 109.5 . . ?
C1 C3 H3C 109.5 . . ?
H3A C3 H3C 109.5 . . ?
H3B C3 H3C 109.5 . . ?
C29 N3 C30 111.53(12) . . ?
C29 N3 C32 120.50(12) . . ?
C30 N3 C32 127.65(12) . . ?
C12 O4 B2 106.23(13) . . ?
C2 C4 H4A 109.5 . . ?
C2 C4 H4B 109.5 . . ?
H4A C4 H4B 109.5 . . ?
C2 C4 H4C 109.5 . . ?
H4A C4 H4C 109.5 . . ?
H4B C4 H4C 109.5 . . ?
C29 N4 C31 111.31(12) . . ?
C29 N4 C37 121.87(12) . . ?
C31 N4 C37 126.74(12) . . ?
C8 C9 C10 121.06(15) . . ?
C8 C9 H9 119.5 . . ?
C10 C9 H9 119.5 . . ?
C9 C8 C7 121.49(15) . . ?
C9 C8 H8 119.3 . . ?
C7 C8 H8 119.3 . . ?
C6 C7 C8 116.81(14) . . ?
C6 C7 H7 121.6 . . ?
C8 C7 H7 121.6 . . ?
O2 C6 C7 128.24(13) . . ?
O2 C6 C5 109.75(13) . . ?
C7 C6 C5 122.01(14) . . ?
O1 C5 C10 128.97(14) . . ?
O1 C5 C6 109.78(13) . . ?
C10 C5 C6 121.25(14) . . ?
C5 C10 C9 117.38(15) . . ?
C5 C10 H10 121.3 . . ?
C9 C10 H10 121.3 . . ?
O4 C12 C13 128.83(17) . . ?
O4 C12 C11 109.53(14) . . ?
C13 C12 C11 121.61(17) . . ?
C16 C11 O3 128.78(16) . . ?
C16 C11 C12 122.06(16) . . ?
O3 C11 C12 109.16(14) . . ?
C12 C13 C14 116.97(18) . . ?
C12 C13 H13 121.5 . . ?
C14 C13 H13 121.5 . . ?
C15 C14 C13 121.79(17) . . ?
C15 C14 H14 119.1 . . ?
C13 C14 H14 119.1 . . ?
C14 C15 C16 121.41(18) . . ?
C14 C15 H15 119.3 . . ?
C16 C15 H15 119.3 . . ?
C11 C16 C15 116.16(17) . . ?
C11 C16 H16 121.9 . . ?
C15 C16 H16 121.9 . . ?
N1 C17 N2 103.30(12) . . ?
N1 C17 Ni1 129.93(10) . . ?
N2 C17 Ni1 125.73(10) . . ?
C19 C18 N1 106.36(13) . . ?
C19 C18 C23 128.04(15) . . ?
N1 C18 C23 125.57(15) . . ?
C18 C19 N2 106.60(13) . . ?
C18 C19 C24 128.19(15) . . ?
N2 C19 C24 124.97(15) . . ?
N1 C20 C22 112.41(13) . . ?
N1 C20 C21 110.75(13) . . ?
C22 C20 C21 112.91(14) . . ?
N1 C20 H20 106.8 . . ?
C22 C20 H20 106.8 . . ?
C21 C20 H20 106.8 . . ?
C20 C21 H21A 109.5 . . ?
C20 C21 H21B 109.5 . . ?
H21A C21 H21B 109.5 . . ?
C20 C21 H21C 109.5 . . ?
H21A C21 H21C 109.5 . . ?
H21B C21 H21C 109.5 . . ?
C20 C22 H22A 109.5 . . ?
C20 C22 H22B 109.5 . . ?
H22A C22 H22B 109.5 . . ?
C20 C22 H22C 109.5 . . ?
H22A C22 H22C 109.5 . . ?
H22B C22 H22C 109.5 . . ?
C18 C23 H23A 109.5 . . ?
C18 C23 H23B 109.5 . . ?
H23A C23 H23B 109.5 . . ?
C18 C23 H23C 109.5 . . ?
H23A C23 H23C 109.5 . . ?
H23B C23 H23C 109.5 . . ?
C19 C24 H24A 109.5 . . ?
C19 C24 H24B 109.5 . . ?
H24A C24 H24B 109.5 . . ?
C19 C24 H24C 109.5 . . ?
H24A C24 H24C 109.5 . . ?
H24B C24 H24C 109.5 . . ?
N2 C25 C28 114.10(15) . . ?
N2 C25 C26 109.44(13) . . ?
C28 C25 C26 112.98(14) . . ?
N2 C25 H25 106.6 . . ?
C28 C25 H25 106.6 . . ?
C26 C25 H25 106.6 . . ?
C25 C26 H26A 109.5 . . ?
C25 C26 H26B 109.5 . . ?
H26A C26 H26B 109.5 . . ?
C25 C26 H26C 109.5 . . ?
H26A C26 H26C 109.5 . . ?
H26B C26 H26C 109.5 . . ?
C25 C28 H28A 109.5 . . ?
C25 C28 H28B 109.5 . . ?
H28A C28 H28B 109.5 . . ?
C25 C28 H28C 109.5 . . ?
H28A C28 H28C 109.5 . . ?
H28B C28 H28C 109.5 . . ?
N3 C29 N4 103.93(12) . . ?
N3 C29 Ni1 125.91(10) . . ?
N4 C29 Ni1 130.15(10) . . ?
C31 C30 N3 106.64(13) . . ?
C31 C30 C35 127.90(15) . . ?
N3 C30 C35 125.30(14) . . ?
C30 C31 N4 106.59(13) . . ?
C30 C31 C36 127.87(15) . . ?
N4 C31 C36 125.52(14) . . ?
N3 C32 C34 113.50(13) . . ?
N3 C32 C33 111.01(13) . . ?
C34 C32 C33 113.03(14) . . ?
N3 C32 H32 106.2 . . ?
C34 C32 H32 106.2 . . ?
C33 C32 H32 106.2 . . ?
C32 C33 H33A 109.5 . . ?
C32 C33 H33B 109.5 . . ?
H33A C33 H33B 109.5 . . ?
C32 C33 H33C 109.5 . . ?
H33A C33 H33C 109.5 . . ?
H33B C33 H33C 109.5 . . ?
C32 C34 H34A 109.5 . . ?
C32 C34 H34B 109.5 . . ?
H34A C34 H34B 109.5 . . ?
C32 C34 H34C 109.5 . . ?
H34A C34 H34C 109.5 . . ?
H34B C34 H34C 109.5 . . ?
C30 C35 H35A 109.5 . . ?
C30 C35 H35B 109.5 . . ?
H35A C35 H35B 109.5 . . ?
C30 C35 H35C 109.5 . . ?
H35A C35 H35C 109.5 . . ?
H35B C35 H35C 109.5 . . ?
C31 C36 H36A 109.5 . . ?
C31 C36 H36B 109.5 . . ?
H36A C36 H36B 109.5 . . ?
C31 C36 H36C 109.5 . . ?
H36A C36 H36C 109.5 . . ?
H36B C36 H36C 109.5 . . ?
N4 C37 C39 113.83(13) . . ?
N4 C37 C38 111.58(13) . . ?
C39 C37 C38 109.66(13) . . ?
N4 C37 H37 107.1 . . ?
C39 C37 H37 107.1 . . ?
C38 C37 H37 107.1 . . ?
C37 C38 H38A 109.5 . . ?
C37 C38 H38B 109.5 . . ?
H38A C38 H38B 109.5 . . ?
C37 C38 H38C 109.5 . . ?
H38A C38 H38C 109.5 . . ?
H38B C38 H38C 109.5 . . ?
C37 C39 H39A 109.5 . . ?
C37 C39 H39B 109.5 . . ?
H39A C39 H39B 109.5 . . ?
C37 C39 H39C 109.5 . . ?
H39A C39 H39C 109.5 . . ?
H39B C39 H39C 109.5 . . ?

loop_
_geom_bond_atom_site_label_1
_geom_bond_atom_site_label_2
_geom_bond_distance
_geom_bond_site_symmetry_2
_geom_bond_publ_flag
Ni1 C29 1.9454(14) . ?
Ni1 C17 1.9470(14) . ?
Ni1 C2 2.0161(14) . ?
Ni1 C1 2.0288(14) . ?
Ni1 B1 2.3694(16) . ?
C1 C2 1.453(2) . ?
C1 B1 1.508(2) . ?
C1 C3 1.526(2) . ?
N1 C17 1.3658(18) . ?
N1 C18 1.4015(19) . ?
N1 C20 1.4685(19) . ?
O1 C5 1.3691(18) . ?
O1 B1 1.433(2) . ?
B1 O2 1.4314(19) . ?
O2 C6 1.3731(17) . ?
C2 B2 1.514(2) . ?
C2 C4 1.543(2) . ?
N2 C17 1.3715(18) . ?
N2 C19 1.396(2) . ?
N2 C25 1.4755(19) . ?
B2 O3 1.408(2) . ?
B2 O4 1.409(2) . ?
O3 C11 1.3812(19) . ?
C3 H3A 0.9600 . ?
C3 H3B 0.9600 . ?
C3 H3C 0.9600 . ?
N3 C29 1.3632(18) . ?
N3 C30 1.3984(19) . ?
N3 C32 1.4779(18) . ?
O4 C12 1.371(2) . ?
C4 H4A 0.9600 . ?
C4 H4B 0.9600 . ?
C4 H4C 0.9600 . ?
N4 C29 1.3704(18) . ?
N4 C31 1.3988(19) . ?
N4 C37 1.4804(19) . ?
C9 C8 1.386(2) . ?
C9 C10 1.396(2) . ?
C9 H9 0.9300 . ?
C8 C7 1.399(2) . ?
C8 H8 0.9300 . ?
C7 C6 1.375(2) . ?
C7 H7 0.9300 . ?
C6 C5 1.393(2) . ?
C5 C10 1.378(2) . ?
C10 H10 0.9300 . ?
C12 C13 1.372(2) . ?
C12 C11 1.384(2) . ?
C11 C16 1.374(2) . ?
C13 C14 1.383(3) . ?
C13 H13 0.9300 . ?
C14 C15 1.372(3) . ?
C14 H14 0.9300 . ?
C15 C16 1.404(3) . ?
C15 H15 0.9300 . ?
C16 H16 0.9300 . ?
C18 C19 1.353(2) . ?
C18 C23 1.499(2) . ?
C19 C24 1.498(2) . ?
C20 C22 1.520(2) . ?
C20 C21 1.527(2) . ?
C20 H20 0.9800 . ?
C21 H21A 0.9600 . ?
C21 H21B 0.9600 . ?
C21 H21C 0.9600 . ?
C22 H22A 0.9600 . ?
C22 H22B 0.9600 . ?
C22 H22C 0.9600 . ?
C23 H23A 0.9600 . ?
C23 H23B 0.9600 . ?
C23 H23C 0.9600 . ?
C24 H24A 0.9600 . ?
C24 H24B 0.9600 . ?
C24 H24C 0.9600 . ?
C25 C28 1.521(2) . ?
C25 C26 1.526(2) . ?
C25 H25 0.9800 . ?
C26 H26A 0.9600 . ?
C26 H26B 0.9600 . ?
C26 H26C 0.9600 . ?
C28 H28A 0.9600 . ?
C28 H28B 0.9600 . ?
C28 H28C 0.9600 . ?
C30 C31 1.353(2) . ?
C30 C35 1.500(2) . ?
C31 C36 1.501(2) . ?
C32 C34 1.520(2) . ?
C32 C33 1.521(2) . ?
C32 H32 0.9800 . ?
C33 H33A 0.9600 . ?
C33 H33B 0.9600 . ?
C33 H33C 0.9600 . ?
C34 H34A 0.9600 . ?
C34 H34B 0.9600 . ?
C34 H34C 0.9600 . ?
C35 H35A 0.9600 . ?
C35 H35B 0.9600 . ?
C35 H35C 0.9600 . ?
C36 H36A 0.9600 . ?
C36 H36B 0.9600 . ?
C36 H36C 0.9600 . ?
C37 C39 1.522(2) . ?
C37 C38 1.526(2) . ?
C37 H37 0.9800 . ?
C38 H38A 0.9600 . ?
C38 H38B 0.9600 . ?
C38 H38C 0.9600 . ?
C39 H39A 0.9600 . ?
C39 H39B 0.9600 . ?
C39 H39C 0.9600 . ?
